data_7208246
loop_
_publ_author_name
'Wan, Wang'
'Zhu, Zhi-Biao'
'Huo, Li-Hua'
'Deng, Zhao-Peng'
'Zhao, Hui'
'Gao, Shan'

_publ_section_title
;
 Syntheses, structures and luminescent properties of lithium(i)-sulfonate
 complexes constructed from ortho-hydroxyl arenedisulfonic acids:
 structural evolution tuned by the pH, coordination geometry and modes
;
_journal_issue 16
_journal_name_full CrystEngComm
_journal_page_first 5274
_journal_paper_doi 10.1039/c2ce25292a
_journal_volume 14
_journal_year 2012
_chemical_formula_moiety 'C3 H5 Li2 O6 S, H2 O'
_chemical_formula_sum 'C3 H7 Li2 O7 S'
_chemical_formula_weight 201.03
_chemical_name_systematic
;
?
;
_space_group_IT_number 62
_symmetry_cell_setting orthorhombic
_symmetry_space_group_name_Hall '-P 2ac 2n'
_symmetry_space_group_name_H-M 'P n m a'
_atom_sites_solution_hydrogens geom
_atom_sites_solution_primary direct
_atom_sites_solution_secondary difmap
_audit_creation_method SHELXL-97
_cell_angle_alpha 90.00
_cell_angle_beta 90.00
_cell_angle_gamma 90.00
_cell_formula_units_Z 8
_cell_length_a 13.552(3)
_cell_length_b 15.623(3)
_cell_length_c 7.5203(15)
_cell_measurement_reflns_used 12024
_cell_measurement_temperature 295(2)
_cell_measurement_theta_max 27.43
_cell_measurement_theta_min 3.01
_cell_volume 1592.2(6)
_computing_cell_refinement RAPID-AUTO
_computing_data_reduction 'CrystalStructure (Rigaku/MSC and Rigaku Corporation, 2002)'
_computing_molecular_graphics SHELXL-97
_computing_publication_material SHELXL-97
_computing_structure_refinement 'SHELXL-97 (Sheldrick, 1997)'
_computing_structure_solution 'SHELXS-97 (Sheldrick, 1990)'
_diffrn_ambient_temperature 295(2)
_diffrn_detector_area_resol_mean 10.000
_diffrn_measured_fraction_theta_full 0.998
_diffrn_measured_fraction_theta_max 0.998
_diffrn_measurement_device_type 'Rigaku RAXIS-RAPID'
_diffrn_measurement_method \w
_diffrn_radiation_monochromator graphite
_diffrn_radiation_source 'fine-focus sealed tube'
_diffrn_radiation_type MoK\a
_diffrn_radiation_wavelength 0.71073
_diffrn_reflns_av_R_equivalents 0.0261
_diffrn_reflns_av_sigmaI/netI 0.0145
_diffrn_reflns_limit_h_max 17
_diffrn_reflns_limit_h_min -17
_diffrn_reflns_limit_k_max 20
_diffrn_reflns_limit_k_min -19
_diffrn_reflns_limit_l_max 9
_diffrn_reflns_limit_l_min -9
_diffrn_reflns_number 14697
_diffrn_reflns_theta_full 27.44
_diffrn_reflns_theta_max 27.44
_diffrn_reflns_theta_min 3.01
_diffrn_standards_decay_% 0
_diffrn_standards_interval_count 0
_diffrn_standards_interval_time 0
_diffrn_standards_number 0
_exptl_absorpt_coefficient_mu 0.403
_exptl_absorpt_correction_T_max 0.9309
_exptl_absorpt_correction_T_min 0.9059
_exptl_absorpt_correction_type multi-scan
_exptl_absorpt_process_details 'ABSCOR (Higashi, 1995)'
_exptl_crystal_colour yellow
_exptl_crystal_density_diffrn 1.677
_exptl_crystal_density_method 'not measured'
_exptl_crystal_description prism
_exptl_crystal_F_000 824
_exptl_crystal_size_max 0.25
_exptl_crystal_size_mid 0.22
_exptl_crystal_size_min 0.18
_refine_diff_density_max 0.425
_refine_diff_density_min -0.622
_refine_diff_density_rms 0.065
_refine_ls_extinction_method none
_refine_ls_goodness_of_fit_ref 1.062
_refine_ls_hydrogen_treatment constr
_refine_ls_matrix_type full
_refine_ls_number_parameters 121
_refine_ls_number_reflns 1883
_refine_ls_number_restraints 0
_refine_ls_restrained_S_all 1.062
_refine_ls_R_factor_all 0.0363
_refine_ls_R_factor_gt 0.0328
_refine_ls_shift/su_max 0.000
_refine_ls_shift/su_mean 0.000
_refine_ls_structure_factor_coef Fsqd
_refine_ls_weighting_details 'calc w=1/[\s^2^(Fo^2^)+(0.0469P)^2^+1.7384P] where P=(Fo^2^+2Fc^2^)/3'
_refine_ls_weighting_scheme calc
_refine_ls_wR_factor_gt 0.0902
_refine_ls_wR_factor_ref 0.0951
_reflns_number_gt 1718
_reflns_number_total 1883
_reflns_threshold_expression >2sigma(I)
_cod_data_source_file c2ce25292a.txt
_cod_data_source_block 6
_cod_original_sg_symbol_Hall '-P 2ac 2n '
_cod_original_sg_symbol_H-M 'P nma '
_cod_database_code 7208246

loop_
_symmetry_equiv_pos_as_xyz
'x, y, z'
'-x+1/2, -y, z+1/2'
'x+1/2, -y+1/2, -z+1/2'
'-x, y+1/2, -z'
'-x, -y, -z'
'x-1/2, y, -z-1/2'
'-x-1/2, y-1/2, z-1/2'
'x, -y-1/2, z'

loop_
_atom_site_label
_atom_site_type_symbol
_atom_site_fract_x
_atom_site_fract_y
_atom_site_fract_z
_atom_site_U_iso_or_equiv
_atom_site_adp_type
_atom_site_occupancy
_atom_site_symmetry_multiplicity
_atom_site_calc_flag
_atom_site_refinement_flags
Li1 Li 0.3245(2) -0.08893(19) -0.4779(4) 0.0225(6) Uani 1 1 d .
Li2 Li 0.4818(3) 0.0171(2) -0.3372(5) 0.0312(7) Uani 1 1 d .
S1 S 0.32970(3) 0.07763(2) -0.66800(5) 0.01450(13) Uani 1 1 d .
O1 O 0.31830(10) 0.03564(8) -0.49572(17) 0.0239(3) Uani 1 1 d .
O1W O 0.25795(11) -0.15664(9) -0.66821(19) 0.0311(3) Uani 1 1 d .
H1W1 H 0.2055 -0.1309 -0.6780 0.047 Uiso 1 1 d R
H1W2 H 0.2882 -0.1529 -0.7623 0.047 Uiso 1 1 d R
O2 O 0.23446(9) 0.10070(8) -0.74536(18) 0.0229(3) Uani 1 1 d .
O2W O 0.42831(11) 0.07818(10) -0.1337(2) 0.0368(4) Uani 1 1 d .
H2W1 H 0.4136 0.0646 -0.0318 0.055 Uiso 1 1 d R
H2W2 H 0.4781 0.0517 -0.1622 0.055 Uiso 1 1 d R
O3 O 0.38948(9) 0.02440(7) -0.78709(17) 0.0224(3) Uani 1 1 d .
O3W O 0.39170(12) -0.16272(10) 0.0376(2) 0.0427(4) Uani 1 1 d .
H3W1 H 0.3608 -0.1406 -0.0441 0.064 Uiso 1 1 d R
H3W2 H 0.4417 -0.1345 0.0557 0.064 Uiso 1 1 d R
O4 O 0.53376(8) 0.09667(7) -0.52835(17) 0.0189(3) Uani 1 1 d .
C1 C 0.34511(17) 0.2500 -0.6657(3) 0.0162(4) Uani 1 2 d S
H1 H 0.2815 0.2500 -0.7120 0.019 Uiso 1 2 d SR
C2 C 0.39201(11) 0.17312(9) -0.6313(2) 0.0153(3) Uani 1 1 d .
C3 C 0.48969(12) 0.17076(10) -0.5619(2) 0.0159(3) Uani 1 1 d .
C4 C 0.53560(17) 0.2500 -0.5303(4) 0.0204(5) Uani 1 2 d S
H4 H 0.5997 0.2500 -0.4862 0.025 Uiso 1 2 d SR

loop_
_atom_site_aniso_label
_atom_site_aniso_U_11
_atom_site_aniso_U_22
_atom_site_aniso_U_33
_atom_site_aniso_U_23
_atom_site_aniso_U_13
_atom_site_aniso_U_12
Li1 0.0200(14) 0.0200(13) 0.0276(16) 0.0026(12) 0.0009(11) 0.0001(11)
Li2 0.0433(19) 0.0217(15) 0.0287(17) -0.0008(13) 0.0073(14) 0.0015(14)
S1 0.0161(2) 0.0099(2) 0.0175(2) -0.00095(13) -0.00124(14) -0.00038(13)
O1 0.0320(7) 0.0167(6) 0.0230(7) 0.0041(5) 0.0036(5) -0.0013(5)
O1W 0.0281(7) 0.0316(7) 0.0334(8) -0.0014(6) -0.0051(6) 0.0040(6)
O2 0.0187(6) 0.0183(6) 0.0317(7) -0.0047(5) -0.0085(5) -0.0002(5)
O2W 0.0343(8) 0.0500(9) 0.0261(7) 0.0010(6) 0.0080(6) 0.0160(7)
O3 0.0251(6) 0.0183(6) 0.0238(6) -0.0052(5) 0.0011(5) 0.0042(5)
O3W 0.0417(9) 0.0354(8) 0.0510(10) 0.0024(7) -0.0125(8) -0.0015(7)
O4 0.0157(5) 0.0127(5) 0.0282(6) 0.0030(5) -0.0016(5) 0.0029(4)
C1 0.0141(10) 0.0136(10) 0.0211(11) 0.000 -0.0036(8) 0.000
C2 0.0145(7) 0.0106(7) 0.0210(8) -0.0004(6) -0.0018(6) -0.0019(6)
C3 0.0150(7) 0.0132(7) 0.0195(8) 0.0014(6) -0.0004(6) 0.0019(6)
C4 0.0138(10) 0.0173(11) 0.0303(13) 0.000 -0.0063(9) 0.000

loop_
_atom_type_symbol
_atom_type_description
_atom_type_scat_dispersion_real
_atom_type_scat_dispersion_imag
_atom_type_scat_source
C C 0.0033 0.0016 'International Tables Vol C Tables 4.2.6.8 and 6.1.1.4'
H H 0.0000 0.0000 'International Tables Vol C Tables 4.2.6.8 and 6.1.1.4'
Li Li -0.0003 0.0001 'International Tables Vol C Tables 4.2.6.8 and 6.1.1.4'
O O 0.0106 0.0060 'International Tables Vol C Tables 4.2.6.8 and 6.1.1.4'
S S 0.1246 0.1234 'International Tables Vol C Tables 4.2.6.8 and 6.1.1.4'

loop_
_geom_angle_atom_site_label_1
_geom_angle_atom_site_label_2
_geom_angle_atom_site_label_3
_geom_angle
_geom_angle_site_symmetry_1
_geom_angle_site_symmetry_3
O4 Li1 O2 112.61(17) 5_654 2
O4 Li1 O1 96.13(14) 5_654 .
O2 Li1 O1 98.01(15) 2 .
O4 Li1 O1W 115.79(17) 5_654 .
O2 Li1 O1W 114.35(16) 2 .
O1 Li1 O1W 117.38(17) . .
O4 Li1 Li2 45.04(10) 5_654 .
O2 Li1 Li2 91.61(14) 2 .
O1 Li1 Li2 59.14(11) . .
O1W Li1 Li2 153.74(17) . .
O4 Li1 S1 92.46(11) 5_654 .
O2 Li1 S1 121.95(14) 2 .
O1 Li1 S1 25.13(6) . .
O1W Li1 S1 97.47(13) . .
Li2 Li1 S1 69.97(10) . .
O4 Li1 Li2 37.62(10) 5_654 5_654
O2 Li1 Li2 140.53(16) 2 5_654
O1 Li1 Li2 69.70(11) . 5_654
O1W Li1 Li2 104.29(14) . 5_654
Li2 Li1 Li2 49.46(13) . 5_654
S1 Li1 Li2 57.31(8) . 5_654
O4 Li1 H1W1 134.2 5_654 .
O2 Li1 H1W1 106.0 2 .
O1 Li1 H1W1 102.1 . .
O1W Li1 H1W1 20.5 . .
Li2 Li1 H1W1 156.4 . .
S1 Li1 H1W1 87.2 . .
Li2 Li1 H1W1 113.2 5_654 .
O2W Li2 O4 112.76(17) . .
O2W Li2 O4 140.7(2) . 5_654
O4 Li2 O4 102.54(15) . 5_654
O2W Li2 O3 96.42(16) . 5_654
O4 Li2 O3 102.61(17) . 5_654
O4 Li2 O3 92.14(14) 5_654 5_654
O2W Li2 O1 89.32(14) . .
O4 Li2 O1 84.27(13) . .
O4 Li2 O1 77.16(13) 5_654 .
O3 Li2 O1 168.42(17) 5_654 .
O2W Li2 Li2 158.4(3) . 5_654
O4 Li2 Li2 51.78(12) . 5_654
O4 Li2 Li2 50.76(12) 5_654 5_654
O3 Li2 Li2 101.7(2) 5_654 5_654
O1 Li2 Li2 75.04(17) . 5_654
O2W Li2 Li1 107.07(17) . .
O4 Li2 Li1 110.31(16) . .
O4 Li2 Li1 41.52(10) 5_654 .
O3 Li2 Li1 126.99(15) 5_654 .
O1 Li2 Li1 41.44(9) . .
Li2 Li2 Li1 70.90(17) 5_654 .
O2W Li2 S1 123.93(17) . 5_654
O4 Li2 S1 90.93(13) . 5_654
O4 Li2 S1 70.23(10) 5_654 5_654
O3 Li2 S1 27.53(6) 5_654 5_654
O1 Li2 S1 145.14(14) . 5_654
Li2 Li2 S1 74.97(16) 5_654 5_654
Li1 Li2 S1 110.77(12) . 5_654
O2W Li2 Li1 118.65(16) . 5_654
O4 Li2 Li1 35.46(9) . 5_654
O4 Li2 Li1 100.08(14) 5_654 5_654
O3 Li2 Li1 67.30(12) 5_654 5_654
O1 Li2 Li1 118.48(14) . 5_654
Li2 Li2 Li1 59.64(15) 5_654 5_654
Li1 Li2 Li1 130.54(13) . 5_654
S1 Li2 Li1 57.83(9) 5_654 5_654
O2W Li2 H2W2 22.0 . .
O4 Li2 H2W2 115.8 . .
O4 Li2 H2W2 141.2 5_654 .
O3 Li2 H2W2 74.5 5_654 .
O1 Li2 H2W2 111.2 . .
Li2 Li2 H2W2 166.5 5_654 .
Li1 Li2 H2W2 121.9 . .
S1 Li2 H2W2 102.0 5_654 .
Li1 Li2 H2W2 107.4 5_654 .
O1 S1 O2 111.76(8) . .
O1 S1 O3 110.22(7) . .
O2 S1 O3 112.64(8) . .
O1 S1 C2 107.23(8) . .
O2 S1 C2 106.32(7) . .
O3 S1 C2 108.40(8) . .
O1 S1 Li2 81.64(8) . 5_654
O2 S1 Li2 153.30(9) . 5_654
C2 S1 Li2 90.45(9) . 5_654
O2 S1 Li1 112.76(8) . .
O3 S1 Li1 79.07(8) . .
C2 S1 Li1 133.46(8) . .
Li2 S1 Li1 64.86(9) 5_654 .
S1 O1 Li1 120.27(13) . .
S1 O1 Li2 112.11(10) . .
Li1 O1 Li2 79.42(12) . .
Li1 O1W H1W1 101.3 . .
Li1 O1W H1W2 110.8 . .
H1W1 O1W H1W2 108.7 . .
S1 O2 Li1 134.62(12) . 2_554
Li2 O2W H2W1 134.4 . .
H2W1 O2W H2W2 108.2 . .
S1 O3 Li2 111.42(12) . 5_654
H3W1 O3W H3W2 108.6 . .
C3 O4 Li1 120.57(13) . 5_654
C3 O4 Li2 120.90(14) . .
Li1 O4 Li2 106.91(15) 5_654 .
C3 O4 Li2 127.93(15) . 5_654
Li1 O4 Li2 93.44(15) 5_654 5_654
Li2 O4 Li2 77.46(15) . 5_654
C2 C1 C2 120.5(2) 8_565 .
C2 C1 H1 119.7 8_565 .
C2 C1 H1 119.7 . .
C1 C2 C3 121.23(15) . .
C1 C2 S1 119.53(13) . .
C3 C2 S1 119.23(12) . .
O4 C3 C4 122.47(15) . .
O4 C3 C2 120.73(14) . .
C4 C3 C2 116.79(15) . .
C3 C4 C3 123.4(2) . 8_565
C3 C4 H4 118.3 . .
C3 C4 H4 118.3 8_565 .

loop_
_geom_bond_atom_site_label_1
_geom_bond_atom_site_label_2
_geom_bond_distance
_geom_bond_site_symmetry_2
Li1 O4 1.926(3) 5_654
Li1 O2 1.931(4) 2
Li1 O1 1.953(3) .
Li1 O1W 1.995(4) .
Li1 Li2 2.900(5) .
Li1 S1 2.970(3) .
Li1 Li2 3.176(5) 5_654
Li1 H1W1 2.3007 .
Li2 O2W 1.944(4) .
Li2 O4 2.027(4) .
Li2 O4 2.056(4) 5_654
Li2 O3 2.083(4) 5_654
Li2 O1 2.532(4) .
Li2 Li2 2.554(7) 5_654
Li2 S1 2.953(4) 5_654
Li2 Li1 3.176(5) 5_654
Li2 H2W2 1.4240 .
S1 O1 1.4604(13) .
S1 O2 1.4609(12) .
S1 O3 1.4663(12) .
S1 C2 1.7364(15) .
S1 Li2 2.953(4) 5_654
O1W H1W1 0.8200 .
O1W H1W2 0.8200 .
O2 Li1 1.931(4) 2_554
O2W H2W1 0.8200 .
O2W H2W2 0.8200 .
O3 Li2 2.083(4) 5_654
O3W H3W1 0.8200 .
O3W H3W2 0.8200 .
O4 C3 1.3267(19) .
O4 Li1 1.926(3) 5_654
O4 Li2 2.056(4) 5_654
C1 C2 1.3833(19) 8_565
C1 C2 1.3833(19) .
C1 H1 0.9300 .
C2 C3 1.423(2) .
C3 C4 1.4058(19) .
C4 C3 1.4058(19) 8_565
C4 H4 0.9300 .

loop_
_geom_hbond_atom_site_label_D
_geom_hbond_atom_site_label_H
_geom_hbond_atom_site_label_A
_geom_hbond_distance_DH
_geom_hbond_distance_HA
_geom_hbond_distance_DA
_geom_hbond_angle_DHA
_geom_hbond_site_symmetry_A
O1W H1W1 O2W 0.82 2.02 2.818(2) 164.5 2_554
O1W H1W2 O3W 0.82 2.06 2.861(2) 164.6 1_554
O2W H2W1 O3 0.82 1.97 2.789(2) 174.4 1_556
O2W H2W2 O3 0.82 2.19 3.0033(19) 174.6 5_654
O3W H3W1 O2 0.82 2.08 2.897(2) 170.5 2
O3W H3W2 O2W 0.82 2.05 2.866(2) 170.5 5_655

loop_
_geom_torsion_atom_site_label_1
_geom_torsion_atom_site_label_2
_geom_torsion_atom_site_label_3
_geom_torsion_atom_site_label_4
_geom_torsion
_geom_torsion_site_symmetry_1
_geom_torsion_site_symmetry_4
O4 Li1 Li2 O2W -150.9(2) 5_654 .
O2 Li1 Li2 O2W -29.87(18) 2 .
O1 Li1 Li2 O2W 68.51(16) . .
O1W Li1 Li2 O2W 158.5(3) . .
S1 Li1 Li2 O2W 93.72(15) . .
Li2 Li1 Li2 O2W 157.3(3) 5_654 .
O4 Li1 Li2 O4 86.06(17) 5_654 .
O2 Li1 Li2 O4 -152.91(15) 2 .
O1 Li1 Li2 O4 -54.53(15) . .
O1W Li1 Li2 O4 35.5(4) . .
S1 Li1 Li2 O4 -29.32(13) . .
Li2 Li1 Li2 O4 34.28(9) 5_654 .
O2 Li1 Li2 O4 121.03(17) 2 5_654
O1 Li1 Li2 O4 -140.59(18) . 5_654
O1W Li1 Li2 O4 -50.6(3) . 5_654
S1 Li1 Li2 O4 -115.38(14) . 5_654
Li2 Li1 Li2 O4 -51.77(14) 5_654 5_654
O4 Li1 Li2 O3 -38.71(18) 5_654 5_654
O2 Li1 Li2 O3 82.3(2) 2 5_654
O1 Li1 Li2 O3 -179.3(2) . 5_654
O1W Li1 Li2 O3 -89.3(4) . 5_654
S1 Li1 Li2 O3 -154.1(2) . 5_654
Li2 Li1 Li2 O3 -90.5(2) 5_654 5_654
O4 Li1 Li2 O1 140.59(18) 5_654 .
O2 Li1 Li2 O1 -98.38(14) 2 .
O1W Li1 Li2 O1 90.0(4) . .
S1 Li1 Li2 O1 25.22(6) . .
Li2 Li1 Li2 O1 88.82(17) 5_654 .
O4 Li1 Li2 Li2 51.77(14) 5_654 5_654
O2 Li1 Li2 Li2 172.81(18) 2 5_654
O1 Li1 Li2 Li2 -88.82(17) . 5_654
O1W Li1 Li2 Li2 1.2(4) . 5_654
S1 Li1 Li2 Li2 -63.60(14) . 5_654
O4 Li1 Li2 S1 -13.08(12) 5_654 5_654
O2 Li1 Li2 S1 107.95(13) 2 5_654
O1 Li1 Li2 S1 -153.68(15) . 5_654
O1W Li1 Li2 S1 -63.7(4) . 5_654
S1 Li1 Li2 S1 -128.46(12) . 5_654
Li2 Li1 Li2 S1 -64.86(14) 5_654 5_654
O4 Li1 Li2 Li1 51.77(14) 5_654 5_654
O2 Li1 Li2 Li1 172.81(18) 2 5_654
O1 Li1 Li2 Li1 -88.82(17) . 5_654
O1W Li1 Li2 Li1 1.2(4) . 5_654
S1 Li1 Li2 Li1 -63.60(14) . 5_654
Li2 Li1 Li2 Li1 0.0 5_654 5_654
O4 Li1 S1 O1 -99.23(18) 5_654 .
O2 Li1 S1 O1 19.48(12) 2 .
O1W Li1 S1 O1 144.4(2) . .
Li2 Li1 S1 O1 -59.44(14) . .
Li2 Li1 S1 O1 -113.42(16) 5_654 .
O4 Li1 S1 O2 165.04(10) 5_654 .
O2 Li1 S1 O2 -76.26(16) 2 .
O1 Li1 S1 O2 -95.74(14) . .
O1W Li1 S1 O2 48.63(13) . .
Li2 Li1 S1 O2 -155.18(10) . .
Li2 Li1 S1 O2 150.84(10) 5_654 .
O4 Li1 S1 O3 54.91(12) 5_654 .
O2 Li1 S1 O3 173.62(16) 2 .
O1 Li1 S1 O3 154.14(15) . .
O1W Li1 S1 O3 -61.50(11) . .
Li2 Li1 S1 O3 94.70(10) . .
Li2 Li1 S1 O3 40.72(9) 5_654 .
O4 Li1 S1 C2 -50.16(17) 5_654 .
O2 Li1 S1 C2 68.55(19) 2 .
O1 Li1 S1 C2 49.07(17) . .
O1W Li1 S1 C2 -166.56(10) . .
Li2 Li1 S1 C2 -10.37(14) . .
Li2 Li1 S1 C2 -64.35(13) 5_654 .
O4 Li1 S1 Li2 14.19(11) 5_654 5_654
O2 Li1 S1 Li2 132.90(18) 2 5_654
O1 Li1 S1 Li2 113.42(16) . 5_654
O1W Li1 S1 Li2 -102.22(14) . 5_654
Li2 Li1 S1 Li2 53.98(13) . 5_654
O2 S1 O1 Li1 98.91(14) . .
O3 S1 O1 Li1 -27.15(15) . .
C2 S1 O1 Li1 -144.96(13) . .
Li2 S1 O1 Li1 -57.10(14) 5_654 .
O2 S1 O1 Li2 -170.66(10) . .
O3 S1 O1 Li2 63.28(12) . .
C2 S1 O1 Li2 -54.52(11) . .
Li2 S1 O1 Li2 33.34(15) 5_654 .
Li1 S1 O1 Li2 90.44(16) . .
O4 Li1 O1 S1 82.67(16) 5_654 .
O2 Li1 O1 S1 -163.40(10) 2 .
O1W Li1 O1 S1 -40.6(2) . .
Li2 Li1 O1 S1 109.53(13) . .
Li2 Li1 O1 S1 55.43(13) 5_654 .
O4 Li1 O1 Li2 -26.86(13) 5_654 .
O2 Li1 O1 Li2 87.07(14) 2 .
O1W Li1 O1 Li2 -150.12(18) . .
S1 Li1 O1 Li2 -109.53(13) . .
Li2 Li1 O1 Li2 -54.10(13) 5_654 .
O2W Li2 O1 S1 124.29(12) . .
O4 Li2 O1 S1 11.33(13) . .
O4 Li2 O1 S1 -92.96(11) 5_654 .
O3 Li2 O1 S1 -115.8(9) 5_654 .
Li2 Li2 O1 S1 -40.59(17) 5_654 .
Li1 Li2 O1 S1 -118.53(13) . .
S1 Li2 O1 S1 -72.0(2) 5_654 .
Li1 Li2 O1 S1 1.66(17) 5_654 .
O2W Li2 O1 Li1 -117.18(15) . .
O4 Li2 O1 Li1 129.86(15) . .
O4 Li2 O1 Li1 25.57(13) 5_654 .
O3 Li2 O1 Li1 2.8(9) 5_654 .
Li2 Li2 O1 Li1 77.94(17) 5_654 .
S1 Li2 O1 Li1 46.5(2) 5_654 .
Li1 Li2 O1 Li1 120.19(15) 5_654 .
O1 S1 O2 Li1 -133.67(17) . 2_554
O3 S1 O2 Li1 -8.94(19) . 2_554
C2 S1 O2 Li1 109.64(17) . 2_554
Li2 S1 O2 Li1 -17.2(3) 5_654 2_554
Li1 S1 O2 Li1 -96.20(15) . 2_554
O1 S1 O3 Li2 -48.77(14) . 5_654
O2 S1 O3 Li2 -174.34(12) . 5_654
C2 S1 O3 Li2 68.31(13) . 5_654
Li1 S1 O3 Li2 -64.07(13) . 5_654
O2W Li2 O4 C3 -35.4(3) . .
O4 Li2 O4 C3 126.93(16) 5_654 .
O3 Li2 O4 C3 -137.97(14) 5_654 .
O1 Li2 O4 C3 51.47(16) . .
Li2 Li2 O4 C3 126.93(16) 5_654 .
Li1 Li2 O4 C3 84.28(18) . .
S1 Li2 O4 C3 -163.13(11) 5_654 .
Li1 Li2 O4 C3 -143.3(2) 5_654 .
O2W Li2 O4 Li1 107.9(2) . 5_654
O4 Li2 O4 Li1 -89.80(18) 5_654 5_654
O3 Li2 O4 Li1 5.30(19) 5_654 5_654
O1 Li2 O4 Li1 -165.26(12) . 5_654
Li2 Li2 O4 Li1 -89.80(18) 5_654 5_654
Li1 Li2 O4 Li1 -132.45(12) . 5_654
S1 Li2 O4 Li1 -19.86(15) 5_654 5_654
O2W Li2 O4 Li2 -162.3(3) . 5_654
O4 Li2 O4 Li2 0.0 5_654 5_654
O3 Li2 O4 Li2 95.11(18) 5_654 5_654
O1 Li2 O4 Li2 -75.45(14) . 5_654
Li1 Li2 O4 Li2 -42.65(11) . 5_654
S1 Li2 O4 Li2 69.95(12) 5_654 5_654
Li1 Li2 O4 Li2 89.80(18) 5_654 5_654
C2 C1 C2 C3 -0.8(3) 8_565 .
C2 C1 C2 S1 177.62(12) 8_565 .
O1 S1 C2 C1 -115.79(17) . .
O2 S1 C2 C1 3.90(18) . .
O3 S1 C2 C1 125.23(16) . .
Li2 S1 C2 C1 162.83(17) 5_654 .
Li1 S1 C2 C1 -142.48(16) . .
O1 S1 C2 C3 62.64(15) . .
O2 S1 C2 C3 -177.67(13) . .
O3 S1 C2 C3 -56.34(15) . .
Li2 S1 C2 C3 -18.74(15) 5_654 .
Li1 S1 C2 C3 35.95(19) . .
Li1 O4 C3 C4 -24.0(3) 5_654 .
Li2 O4 C3 C4 114.3(2) . .
Li2 O4 C3 C4 -147.3(2) 5_654 .
Li1 O4 C3 C2 156.48(17) 5_654 .
Li2 O4 C3 C2 -65.2(2) . .
Li2 O4 C3 C2 33.2(3) 5_654 .
C1 C2 C3 O4 179.59(18) . .
S1 C2 C3 O4 1.2(2) . .
C1 C2 C3 C4 0.1(3) . .
S1 C2 C3 C4 -178.33(16) . .
O4 C3 C4 C3 -178.85(15) . 8_565
C2 C3 C4 C3 0.7(4) . 8_565
